data_7061022
loop_
_publ_author_name
'Asad, Muhammad'
'Wang, Shan'
'Wang, Qian-You'
'Li, Lin-Ke'
'Anwar, Muhammad Imran'
'Younas, Ayesha'
'Zang, Shuang-Quan'

_publ_section_title
;
 Aqueous media ultra-sensitive detection of antibiotics via highly stable
 luminescent 3D Cadmium-based MOF
;
_journal_issue 44
_journal_name_full 'New Journal of Chemistry'
_journal_page_first 20887
_journal_page_last 20894
_journal_paper_doi 10.1039/D1NJ04413C
_journal_volume 45
_journal_year 2021
_chemical_formula_moiety 'C84 H56 Cd2 N4 O8, 3(C3 H7 N O)'
_chemical_formula_sum 'C93 H77 Cd2 N7 O11'
_chemical_formula_weight 1693.41
_space_group_crystal_system monoclinic
_space_group_IT_number 13
_space_group_name_Hall '-P 2yc'
_space_group_name_H-M_alt 'P 1 2/c 1'
_atom_sites_solution_hydrogens geom
_audit_creation_date 2021-10-05
_audit_creation_method
;
Olex2 1.2
(compiled 2018.05.29 svn.r3508 for OlexSys, GUI svn.r5506)
;
_audit_update_record
;
2021-10-05 deposited with the CCDC.	2021-10-13 downloaded from the CCDC.
;
_cell_angle_alpha 90
_cell_angle_beta 104.140(2)
_cell_angle_gamma 90
_cell_formula_units_Z 2
_cell_length_a 14.4126(2)
_cell_length_b 20.6834(4)
_cell_length_c 16.4770(3)
_cell_measurement_reflns_used 8965
_cell_measurement_temperature 200.00(10)
_cell_measurement_theta_max 72.2990
_cell_measurement_theta_min 3.4640
_cell_volume 4763.00(15)
_computing_cell_refinement 'CrysAlisPro 1.171.39.27b (Rigaku OD, 2015)'
_computing_data_collection 'CrysAlisPro 1.171.39.27b (Rigaku OD, 2015)'
_computing_data_reduction 'CrysAlisPro 1.171.39.27b (Rigaku OD, 2015)'
_computing_molecular_graphics 'Olex2 (Dolomanov et al., 2009)'
_computing_publication_material 'Olex2 (Dolomanov et al., 2009)'
_computing_structure_refinement 'ShelXL (Sheldrick, 2015)'
_computing_structure_solution 'ShelXT (Sheldrick, 2015)'
_diffrn_ambient_environment N~2~
_diffrn_ambient_temperature 200.00(10)
_diffrn_detector 'CCD plate'
_diffrn_measured_fraction_theta_full 0.995
_diffrn_measured_fraction_theta_max 0.968
_diffrn_measurement_details
;
List of Runs (angles in degrees, time in seconds):

  # Type    Start    End  Width  t~exp~   \w     \q     \k     \f   Frames
#--------------------------------------------------------------------------
  1  \w    -36.00  72.00   0.50    1.10    --   53.30 -57.00-150.00  216
  2  \w     78.00 142.00   0.50    1.10    --   53.30  38.00 120.00  128
  3  \w     92.00 121.00   0.50    1.10    --   53.30  77.00  60.00   58
  4  \w     32.00  77.00   0.50    1.10    --   53.30  77.00  60.00   90
  5  \w      6.00 103.00   0.50    3.00    --   93.00 -30.00  90.00  194
  6  \w     70.00 164.00   0.50    3.00    --   93.00  15.00  60.00  188
  7  \w     66.00 112.00   0.50    3.00    --   93.00 -30.00 -60.00   92
  8  \w     95.00 121.00   0.50    3.00    --   93.00 -82.00 -30.00   52
  9  \w     37.00 125.00   0.50    3.00    --   93.00 -82.00 -90.00  176
 10  \w     66.00  92.00   0.50    3.00    --   93.00  82.00  30.00   52
 11  \w    132.00 158.00   0.50    3.00    --   93.00  82.00  30.00   52
 12  \w      7.00  33.00   0.50    3.00    --   93.00 -82.00 -30.00   52
 13  \w    122.00 177.00   0.50    3.00    --   93.00  61.00  60.00  110
 14  \w      7.00 117.00   0.50    3.00    --   93.00 -61.00 -90.00  220
 15  \w     14.00  39.00   0.50    3.00    --   93.00 -30.00 -60.00   50
;
_diffrn_measurement_device 'four-circle diffractometer'
_diffrn_measurement_device_type 'XtaLAB AFC12 (RINC): Kappa single'
_diffrn_measurement_method '\w scans'
_diffrn_orient_matrix_type 'CrysAlisPro convention (1999,Acta A55,543-557)'
_diffrn_orient_matrix_UB_11 0.0978918000
_diffrn_orient_matrix_UB_12 -0.0140279000
_diffrn_orient_matrix_UB_13 0.0600894000
_diffrn_orient_matrix_UB_21 -0.0470791000
_diffrn_orient_matrix_UB_22 -0.0003826000
_diffrn_orient_matrix_UB_23 0.0744566000
_diffrn_orient_matrix_UB_31 -0.0184844000
_diffrn_orient_matrix_UB_32 -0.0731929000
_diffrn_orient_matrix_UB_33 -0.0117726000
_diffrn_radiation_monochromator graphite
_diffrn_radiation_probe x-ray
_diffrn_radiation_type CuK\a
_diffrn_radiation_wavelength 1.54184
_diffrn_reflns_av_R_equivalents 0.0516
_diffrn_reflns_av_unetI/netI 0.0572
_diffrn_reflns_Laue_measured_fraction_full 0.995
_diffrn_reflns_Laue_measured_fraction_max 0.968
_diffrn_reflns_limit_h_max 17
_diffrn_reflns_limit_h_min -17
_diffrn_reflns_limit_k_max 23
_diffrn_reflns_limit_k_min -24
_diffrn_reflns_limit_l_max 18
_diffrn_reflns_limit_l_min -20
_diffrn_reflns_number 31299
_diffrn_reflns_point_group_measured_fraction_full 0.995
_diffrn_reflns_point_group_measured_fraction_max 0.968
_diffrn_reflns_theta_full 67.684
_diffrn_reflns_theta_max 72.775
_diffrn_reflns_theta_min 3.162
_diffrn_source 'fine-focus sealed X-ray tube'
_diffrn_source_type 'Enhance (Cu) X-ray Source'
_exptl_absorpt_coefficient_mu 4.030
_exptl_absorpt_correction_T_max 1.00000
_exptl_absorpt_correction_T_min 0.67182
_exptl_absorpt_correction_type multi-scan
_exptl_absorpt_process_details
;
CrysAlisPro 1.171.39.27b (Rigaku Oxford Diffraction, 2015)
Empirical absorption correction using spherical harmonics,
 implemented in SCALE3 ABSPACK scaling algorithm.
;
_exptl_crystal_colour yellow
_exptl_crystal_colour_primary yellow
_exptl_crystal_density_diffrn 1.181
_exptl_crystal_description block
_exptl_crystal_F_000 1736
_exptl_crystal_size_max 0.03
_exptl_crystal_size_mid 0.03
_exptl_crystal_size_min 0.02
_refine_diff_density_max 1.131
_refine_diff_density_min -1.067
_refine_diff_density_rms 0.105
_refine_ls_extinction_method none
_refine_ls_goodness_of_fit_ref 1.050
_refine_ls_hydrogen_treatment constr
_refine_ls_matrix_type full
_refine_ls_number_parameters 536
_refine_ls_number_reflns 9196
_refine_ls_number_restraints 95
_refine_ls_restrained_S_all 1.062
_refine_ls_R_factor_all 0.0798
_refine_ls_R_factor_gt 0.0574
_refine_ls_shift/su_max 0.001
_refine_ls_shift/su_mean 0.000
_refine_ls_structure_factor_coef Fsqd
_refine_ls_weighting_details 'w=1/[\s^2^(Fo^2^)+(0.0638P)^2^+18.3872P] where P=(Fo^2^+2Fc^2^)/3'
_refine_ls_weighting_scheme calc
_refine_ls_wR_factor_gt 0.1524
_refine_ls_wR_factor_ref 0.1627
_reflns_Friedel_coverage 0.000
_reflns_number_gt 6995
_reflns_number_total 9196
_reflns_threshold_expression 'I > 2\s(I)'
_cod_data_source_file d1nj04413c2.cif
_cod_data_source_block hy
_cod_depositor_comments 'Adding full bibliography for 7061022.cif.'
_cod_database_code 7061022
_shelx_shelxl_version_number 2016/4
_shelx_space_group_comment
;
The symmetry employed for this shelxl refinement is uniquely defined
by the following loop, which should always be used as a source of
symmetry information in preference to the above space-group names.
They are only intended as comments.
;
_shelx_estimated_absorpt_t_max 0.924
_shelx_estimated_absorpt_t_min 0.889
_reflns_odcompleteness_completeness 99.75
_reflns_odcompleteness_iscentric 1
_reflns_odcompleteness_theta 66.97
_olex2_refinement_description
;
1. Fixed Uiso
 At 1.2 times of:
  All C(H) groups
 At 1.5 times of:
  All C(H,H,H) groups
2. Restrained distances
 O6-C46
 1.15 with sigma of 0.02
 N4-C47 = N4-C46
 1.4 with sigma of 0.02
 N4-C48
 1.4 with sigma of 0.02
 C47-C48
 2.5 with sigma of 0.02
3. Uiso/Uaniso restraints and constraints
C46 \\sim C47 \\sim C48 \\sim N4 \\sim O6: within 2A with sigma of 0.01 and
sigma for terminal atoms of 0.01
Uanis(C45) \\sim Ueq, Uanis(O5) \\sim Ueq, Uanis(C44) \\sim Ueq, Uanis(N3)
\\sim Ueq, Uanis(C43) \\sim Ueq: with sigma of 0.01 and sigma for terminal
atoms of 0.02
Uanis(C48) \\sim Ueq, Uanis(O6) \\sim Ueq, Uanis(C46) \\sim Ueq, Uanis(N4)
\\sim Ueq, Uanis(C47) \\sim Ueq: with sigma of 0.01 and sigma for terminal
atoms of 0.02
Uanis(C34) \\sim Ueq: with sigma of 0.01 and sigma for terminal atoms of 0.02
4. Others
 Fixed Sof: C46(0.5) H46(0.5) C47(0.5) H47A(0.5) H47B(0.5) H47C(0.5) C48(0.5)
 H48A(0.5) H48B(0.5) H48C(0.5) N4(0.5) O6(0.5)
5.a Aromatic/amide H refined with riding coordinates:
 C7(H7), C8(H8), C9(H9), C11(H11), C12(H12), C14(H14), C15(H15), C16(H16),
 C17(H17), C18(H18), C19(H19), C21(H21), C23(H23), C24(H24), C26(H26), C29(H29),
  C31(H31), C32(H32), C33(H33), C34(H34), C35(H35), C36(H36), C37(H37),
 C38(H38), C39(H39), C40(H40), C41(H41), C42(H42), C44(H44), C46(H46)
5.b Idealised Me refined as rotating group:
 C43(H43A,H43B,H43C), C45(H45A,H45B,H45C), C47(H47A,H47B,H47C), C48(H48A,H48B,
 H48C)
;
_olex2_submission_special_instructions 'No special instructions were received'
_oxdiff_exptl_absorpt_empirical_details
;
Empirical correction (ABSPACK) includes:
- Absorption correction using spherical harmonics
- Frame scaling
;
_oxdiff_exptl_absorpt_empirical_full_max 1.507
_oxdiff_exptl_absorpt_empirical_full_min 0.493

loop_
_space_group_symop_operation_xyz
'x, y, z'
'-x, y, -z+1/2'
'-x, -y, -z'
'x, -y, z-1/2'

loop_
_atom_site_label
_atom_site_type_symbol
_atom_site_fract_x
_atom_site_fract_y
_atom_site_fract_z
_atom_site_U_iso_or_equiv
_atom_site_adp_type
_atom_site_occupancy
_atom_site_site_symmetry_order
_atom_site_calc_flag
_atom_site_refinement_flags_posn
_atom_site_refinement_flags_adp
_atom_site_refinement_flags_occupancy
_atom_site_disorder_assembly
_atom_site_disorder_group
C1 C 0.2542(3) 0.8271(2) 0.3014(3) 0.0303(11) Uani 1 1 d . . . . .
C2 C 0.3605(3) 0.8350(3) 0.3233(3) 0.0301(11) Uani 1 1 d . . . . .
C3 C 0.9563(4) 0.8439(3) 0.7150(3) 0.0377(12) Uani 1 1 d . . . . .
C4 C 0.7914(4) 0.8441(3) 0.5812(3) 0.0358(12) Uani 1 1 d . . . . .
C5 C 0.7045(4) 0.8438(3) 0.5097(3) 0.0342(11) Uani 1 1 d . . . . .
C6 C 0.0534(3) 0.8172(3) 0.2609(3) 0.0380(13) Uani 1 1 d . . . . .
C7 C 0.6272(4) -0.0210(3) 0.3172(4) 0.0414(13) Uani 1 1 d . . . . .
H7 H 0.663299 -0.047150 0.290657 0.050 Uiso 1 1 calc R . . . .
C8 C 0.5165(4) -0.0093(3) 0.3940(4) 0.0425(14) Uani 1 1 d . . . . .
H8 H 0.474158 -0.027772 0.421890 0.051 Uiso 1 1 calc R . . . .
C9 C 0.5228(4) 0.0566(3) 0.3935(4) 0.0418(14) Uani 1 1 d . . . . .
H9 H 0.485739 0.081594 0.420349 0.050 Uiso 1 1 calc R . . . .
C10 C 0.5855(4) 0.0863(3) 0.3521(3) 0.0383(12) Uani 1 1 d . . . . .
C11 C 0.8665(4) 0.8578(3) 0.7283(3) 0.0458(15) Uani 1 1 d . . . . .
H11 H 0.860916 0.867380 0.782061 0.055 Uiso 1 1 calc R . . . .
C12 C 0.7849(4) 0.8575(3) 0.6621(3) 0.0423(14) Uani 1 1 d . . . . .
H12 H 0.725471 0.866388 0.672268 0.051 Uiso 1 1 calc R . . . .
C13 C 0.5679(6) 0.2710(3) 0.3820(4) 0.0551(18) Uani 1 1 d . . . . .
C14 C 0.9624(4) 0.8306(3) 0.6336(4) 0.0502(17) Uani 1 1 d . . . . .
H14 H 1.021585 0.821410 0.623181 0.060 Uiso 1 1 calc R . . . .
C15 C 0.2015(4) 0.8326(4) 0.2199(4) 0.0541(18) Uani 1 1 d . . . . .
H15 H 0.232879 0.839160 0.177518 0.065 Uiso 1 1 calc R . . . .
C16 C 0.6379(5) 0.0453(3) 0.3135(4) 0.0444(14) Uani 1 1 d . . . . .
H16 H 0.680477 0.062554 0.284971 0.053 Uiso 1 1 calc R . . . .
C17 C 0.1069(4) 0.8093(4) 0.3422(4) 0.061(2) Uani 1 1 d . . . . .
H17 H 0.075842 0.800199 0.384124 0.074 Uiso 1 1 calc R . . . .
C18 C 0.8807(4) 0.8308(3) 0.5678(3) 0.0477(16) Uani 1 1 d . . . . .
H18 H 0.886188 0.821950 0.513792 0.057 Uiso 1 1 calc R . . . .
C19 C 0.5960(5) 0.1562(3) 0.3465(4) 0.0481(15) Uani 1 1 d . . . . .
H19 H 0.630493 0.171378 0.309488 0.058 Uiso 1 1 calc R . . . .
C20 C 0.4823(6) 0.3071(3) 0.3640(4) 0.0558(18) Uani 1 1 d . . . . .
C21 C 0.2062(4) 0.8146(4) 0.3628(4) 0.0577(19) Uani 1 1 d . . . . .
H21 H 0.240368 0.809710 0.418167 0.069 Uiso 1 1 calc R . . . .
C22 C 0.4855(6) 0.3762(4) 0.3559(4) 0.062(2) Uani 1 1 d . . . . .
C23 C 0.5611(5) 0.1999(3) 0.3893(4) 0.0525(16) Uani 1 1 d . . . . .
H23 H 0.528933 0.184455 0.427851 0.063 Uiso 1 1 calc R . . . .
C24 C 0.1026(4) 0.8287(4) 0.2000(4) 0.058(2) Uani 1 1 d . . . . .
H24 H 0.068672 0.833807 0.144683 0.070 Uiso 1 1 calc R . . . .
C25 C 0.5742(7) 0.4081(4) 0.3669(5) 0.068(2) Uani 1 1 d . . . . .
C26 C 0.4971(6) 0.6994(3) 0.4179(4) 0.0590(18) Uani 1 1 d . . . . .
H26 H 0.460728 0.725049 0.444671 0.071 Uiso 1 1 calc R . . . .
C27 C 0.6563(6) 0.3024(3) 0.3925(4) 0.0624(19) Uani 1 1 d . . . . .
C28 C 0.6588(7) 0.3714(4) 0.3838(5) 0.072(2) Uani 1 1 d . . . . .
C29 C 0.3921(6) 0.2758(4) 0.3520(5) 0.067(2) Uani 1 1 d . . . . .
H29 H 0.389750 0.231188 0.357831 0.081 Uiso 1 1 calc R . . . .
C30 C 0.5451(7) 0.5930(3) 0.3870(5) 0.073(2) Uani 1 1 d . . . . .
C31 C 0.6006(7) 0.6899(4) 0.3337(6) 0.079(3) Uani 1 1 d . . . . .
H31 H 0.637298 0.709168 0.301165 0.095 Uiso 1 1 calc R . . . .
C32 C 0.3952(7) 0.4089(4) 0.3334(5) 0.078(3) Uani 1 1 d . . . . .
H32 H 0.394716 0.453481 0.326248 0.094 Uiso 1 1 calc R . . . .
C33 C 0.7461(7) 0.2685(4) 0.4140(5) 0.071(2) Uani 1 1 d . . . . .
H33 H 0.746107 0.223965 0.421585 0.085 Uiso 1 1 calc R . . . .
C34 C 0.6002(7) 0.6238(3) 0.3384(6) 0.082(3) Uani 1 1 d . U . . .
H34 H 0.635940 0.599432 0.309647 0.098 Uiso 1 1 calc R . . . .
C35 C 0.4924(7) 0.6330(3) 0.4262(5) 0.070(2) Uani 1 1 d . . . . .
H35 H 0.453843 0.615210 0.458150 0.084 Uiso 1 1 calc R . . . .
C36 C 0.5400(8) 0.5220(4) 0.3954(5) 0.087(3) Uani 1 1 d . . . . .
H36 H 0.503790 0.506408 0.430730 0.105 Uiso 1 1 calc R . . . .
C37 C 0.5813(7) 0.4793(4) 0.3579(5) 0.080(2) Uani 1 1 d . . . . .
H37 H 0.618141 0.494455 0.322765 0.096 Uiso 1 1 calc R . . . .
C38 C 0.3115(8) 0.3778(4) 0.3222(7) 0.092(3) Uani 1 1 d . . . . .
H38 H 0.254456 0.400970 0.307776 0.110 Uiso 1 1 calc R . . . .
C39 C 0.3095(7) 0.3101(5) 0.3322(6) 0.086(3) Uani 1 1 d . . . . .
H39 H 0.251182 0.288841 0.325146 0.103 Uiso 1 1 calc R . . . .
C40 C 0.8296(7) 0.2995(4) 0.4235(7) 0.094(3) Uani 1 1 d . . . . .
H40 H 0.886132 0.275751 0.436629 0.113 Uiso 1 1 calc R . . . .
C41 C 0.8342(8) 0.3669(5) 0.4141(9) 0.114(4) Uani 1 1 d . . . . .
H41 H 0.892918 0.387475 0.420475 0.137 Uiso 1 1 calc R . . . .
C42 C 0.7531(8) 0.4010(4) 0.3958(7) 0.101(3) Uani 1 1 d . . . . .
H42 H 0.756926 0.445587 0.390536 0.121 Uiso 1 1 calc R . . . .
Cd1 Cd 0.55773(2) 0.84008(2) 0.36875(2) 0.02611(12) Uani 1 1 d . . . . .
N1 N 0.5674(3) -0.0495(2) 0.3569(3) 0.0342(10) Uani 1 1 d . . . . .
N2 N 0.5510(4) 0.7285(2) 0.3737(3) 0.0459(12) Uani 1 1 d . . . . .
O1 O 0.4039(2) 0.83427(18) 0.2648(2) 0.0319(8) Uani 1 1 d . . . . .
O2 O 0.4045(2) 0.8417(2) 0.3981(2) 0.0394(9) Uani 1 1 d . . . . .
O3 O 0.6238(2) 0.85535(19) 0.5221(2) 0.0379(9) Uani 1 1 d . . . . .
O4 O 0.7168(3) 0.8319(2) 0.4376(2) 0.0476(11) Uani 1 1 d . . . . .
C43 C 0.2379(11) 0.9700(7) 0.4540(10) 0.164(6) Uani 1 1 d . U . . .
H43A H 0.256373 1.009477 0.484392 0.246 Uiso 1 1 calc GR . . . .
H43B H 0.247622 0.974142 0.398679 0.246 Uiso 1 1 calc GR . . . .
H43C H 0.275928 0.934996 0.482580 0.246 Uiso 1 1 calc GR . . . .
C44 C 0.1054(12) 0.9162(8) 0.5052(10) 0.149(5) Uani 1 1 d . U . . .
H44 H 0.039502 0.910753 0.495308 0.178 Uiso 1 1 calc R . . . .
C45 C 0.0658(11) 0.9811(7) 0.3751(9) 0.168(6) Uani 1 1 d . U . . .
H45A H 0.069625 1.027325 0.372542 0.252 Uiso 1 1 calc GR . . . .
H45B H 0.003043 0.968772 0.379769 0.252 Uiso 1 1 calc GR . . . .
H45C H 0.077784 0.962623 0.325217 0.252 Uiso 1 1 calc GR . . . .
N3 N 0.1377(9) 0.9572(5) 0.4487(6) 0.120(3) Uani 1 1 d . U . . .
O5 O 0.1511(7) 0.8890(5) 0.5616(5) 0.130(3) Uani 1 1 d . U . . .
C46 C 0.1932(14) 0.5494(10) 0.2692(14) 0.100(4) Uani 0.5 1 d D U P . .
H46 H 0.141230 0.523433 0.244720 0.120 Uiso 0.5 1 calc R . P . .
C47 C 0.2374(15) 0.6404(12) 0.3529(17) 0.133(6) Uani 0.5 1 d D U P . .
H47A H 0.299435 0.621533 0.374263 0.200 Uiso 0.5 1 calc GR . P . .
H47B H 0.216871 0.661018 0.397743 0.200 Uiso 0.5 1 calc GR . P . .
H47C H 0.240640 0.671771 0.310825 0.200 Uiso 0.5 1 calc GR . P . .
C48 C 0.0749(13) 0.6029(13) 0.3248(17) 0.137(6) Uani 0.5 1 d D U P . .
H48A H 0.039185 0.624023 0.275092 0.206 Uiso 0.5 1 calc GR . P . .
H48B H 0.072942 0.628601 0.372856 0.206 Uiso 0.5 1 calc GR . P . .
H48C H 0.047341 0.561213 0.329636 0.206 Uiso 0.5 1 calc GR . P . .
N4 N 0.1759(13) 0.5947(9) 0.3200(12) 0.109(4) Uani 0.5 1 d D U P . .
O6 O 0.2588(9) 0.5381(5) 0.2520(9) 0.090(3) Uani 0.5 1 d D U P . .

loop_
_atom_site_aniso_label
_atom_site_aniso_U_11
_atom_site_aniso_U_22
_atom_site_aniso_U_33
_atom_site_aniso_U_23
_atom_site_aniso_U_13
_atom_site_aniso_U_12
C1 0.023(2) 0.033(3) 0.034(3) 0.001(2) 0.006(2) -0.001(2)
C2 0.021(2) 0.031(3) 0.037(3) 0.004(2) 0.0053(19) 0.001(2)
C3 0.028(3) 0.051(4) 0.029(3) -0.003(2) -0.003(2) -0.002(3)
C4 0.028(3) 0.051(3) 0.025(2) -0.001(2) 0.001(2) 0.004(2)
C5 0.025(2) 0.044(3) 0.029(2) 0.000(2) -0.0019(19) 0.000(2)
C6 0.021(3) 0.054(4) 0.038(3) -0.001(3) 0.006(2) 0.000(2)
C7 0.049(3) 0.035(3) 0.045(3) -0.006(3) 0.021(3) -0.004(3)
C8 0.043(3) 0.046(4) 0.042(3) -0.004(3) 0.019(3) -0.003(3)
C9 0.057(4) 0.025(3) 0.048(3) -0.008(2) 0.023(3) 0.003(3)
C10 0.057(3) 0.024(3) 0.035(3) 0.001(2) 0.011(2) -0.002(2)
C11 0.035(3) 0.074(5) 0.027(3) -0.002(3) 0.003(2) -0.001(3)
C12 0.025(3) 0.066(4) 0.034(3) -0.007(3) 0.004(2) 0.002(3)
C13 0.099(6) 0.030(3) 0.043(3) 0.003(3) 0.029(4) 0.002(4)
C14 0.026(3) 0.083(5) 0.037(3) -0.011(3) -0.001(2) 0.010(3)
C15 0.027(3) 0.105(6) 0.032(3) 0.000(3) 0.009(2) -0.006(3)
C16 0.059(4) 0.036(3) 0.046(3) -0.004(3) 0.026(3) -0.009(3)
C17 0.027(3) 0.120(7) 0.038(3) 0.011(4) 0.010(2) -0.007(3)
C18 0.033(3) 0.080(5) 0.027(3) -0.010(3) 0.001(2) 0.005(3)
C19 0.069(4) 0.037(3) 0.043(3) 0.002(3) 0.024(3) -0.003(3)
C20 0.097(6) 0.027(3) 0.052(4) 0.008(3) 0.034(4) 0.009(4)
C21 0.028(3) 0.110(6) 0.033(3) 0.013(3) 0.003(2) 0.000(3)
C22 0.098(6) 0.045(4) 0.052(4) 0.008(3) 0.036(4) 0.010(4)
C23 0.079(5) 0.040(4) 0.045(3) 0.005(3) 0.026(3) 0.000(3)
C24 0.025(3) 0.120(7) 0.030(3) 0.000(3) 0.004(2) -0.004(3)
C25 0.109(7) 0.036(4) 0.063(5) 0.008(3) 0.031(5) 0.005(4)
C26 0.091(5) 0.046(4) 0.045(4) 0.006(3) 0.027(4) 0.006(4)
C27 0.096(6) 0.039(4) 0.056(4) 0.006(3) 0.025(4) 0.004(4)
C28 0.111(7) 0.029(4) 0.076(5) 0.005(3) 0.027(5) -0.005(4)
C29 0.095(6) 0.044(4) 0.073(5) 0.003(4) 0.039(5) 0.006(4)
C30 0.132(8) 0.026(4) 0.069(5) 0.011(3) 0.036(5) -0.002(4)
C31 0.096(6) 0.055(5) 0.105(7) 0.023(5) 0.059(5) 0.026(5)
C32 0.118(8) 0.045(5) 0.087(6) 0.013(4) 0.055(6) 0.011(5)
C33 0.098(6) 0.035(4) 0.074(5) 0.002(3) 0.011(5) 0.002(4)
C34 0.115(6) 0.027(4) 0.118(6) 0.012(4) 0.055(5) 0.018(4)
C35 0.133(7) 0.025(3) 0.061(4) 0.000(3) 0.044(5) -0.010(4)
C36 0.155(9) 0.045(5) 0.073(5) 0.010(4) 0.052(6) 0.013(5)
C37 0.119(7) 0.045(5) 0.084(6) 0.013(4) 0.042(5) 0.010(5)
C38 0.111(8) 0.055(6) 0.124(8) 0.020(5) 0.058(7) 0.025(5)
C39 0.099(7) 0.064(6) 0.106(7) 0.009(5) 0.049(6) 0.008(5)
C40 0.085(6) 0.058(6) 0.132(9) -0.001(5) 0.012(6) 0.005(5)
C41 0.095(7) 0.044(5) 0.196(13) 0.020(7) 0.018(8) -0.001(5)
C42 0.127(9) 0.032(5) 0.146(9) 0.007(5) 0.037(7) -0.010(5)
Cd1 0.02045(17) 0.0280(2) 0.02689(18) -0.00008(15) 0.00012(11) -0.00022(15)
N1 0.030(2) 0.042(3) 0.030(2) -0.0037(19) 0.0065(18) -0.0028(19)
N2 0.051(3) 0.042(3) 0.044(3) 0.006(2) 0.009(2) 0.004(2)
O1 0.0219(16) 0.042(2) 0.0316(18) 0.0013(16) 0.0066(13) -0.0011(15)
O2 0.0272(18) 0.057(3) 0.0305(18) -0.0040(17) 0.0003(14) -0.0010(18)
O3 0.0226(17) 0.056(3) 0.0330(19) -0.0028(17) 0.0019(14) 0.0013(16)
O4 0.0277(18) 0.087(3) 0.0247(18) -0.0093(19) -0.0003(14) 0.005(2)
C43 0.145(11) 0.128(11) 0.191(13) -0.019(10) -0.014(10) -0.013(9)
C44 0.160(9) 0.154(9) 0.131(8) 0.006(7) 0.035(7) -0.005(8)
C45 0.175(12) 0.130(11) 0.164(12) 0.037(9) -0.027(10) 0.003(9)
N3 0.144(7) 0.113(6) 0.098(6) 0.008(5) 0.018(5) -0.013(6)
O5 0.141(7) 0.152(7) 0.097(5) 0.034(5) 0.029(5) -0.001(6)
C46 0.099(7) 0.083(6) 0.127(7) 0.010(6) 0.044(6) 0.005(6)
C47 0.125(10) 0.135(10) 0.142(10) -0.001(9) 0.038(9) 0.006(9)
C48 0.132(10) 0.135(10) 0.146(10) -0.002(9) 0.035(9) 0.006(9)
N4 0.107(6) 0.106(7) 0.125(7) 0.000(6) 0.046(6) 0.002(6)
O6 0.098(7) 0.054(6) 0.138(8) 0.006(6) 0.067(6) 0.002(5)

loop_
_atom_type_symbol
_atom_type_description
_atom_type_scat_dispersion_real
_atom_type_scat_dispersion_imag
_atom_type_scat_source
C C 0.0181 0.0091 'International Tables Vol C Tables 4.2.6.8 and 6.1.1.4'
H H 0.0000 0.0000 'International Tables Vol C Tables 4.2.6.8 and 6.1.1.4'
Cd Cd 0.1185 4.6533 'International Tables Vol C Tables 4.2.6.8 and 6.1.1.4'
N N 0.0311 0.0180 'International Tables Vol C Tables 4.2.6.8 and 6.1.1.4'
O O 0.0492 0.0322 'International Tables Vol C Tables 4.2.6.8 and 6.1.1.4'

loop_
_geom_angle_atom_site_label_1
_geom_angle_atom_site_label_2
_geom_angle_atom_site_label_3
_geom_angle
_geom_angle_site_symmetry_1
_geom_angle_site_symmetry_3
_geom_angle_publ_flag
C15 C1 C2 121.0(5) . . ?
C15 C1 C21 118.3(5) . . ?
C21 C1 C2 120.7(5) . . ?
C1 C2 Cd1 175.7(4) . . ?
O1 C2 C1 118.8(4) . . ?
O1 C2 Cd1 62.7(2) . . ?
O2 C2 C1 119.6(4) . . ?
O2 C2 Cd1 59.1(2) . . ?
O2 C2 O1 121.6(4) . . ?
C11 C3 C3 121.4(6) . 2_756 ?
C14 C3 C3 120.4(6) . 2_756 ?
C14 C3 C11 118.2(5) . . ?
C12 C4 C5 121.1(5) . . ?
C18 C4 C5 120.3(5) . . ?
C18 C4 C12 118.5(5) . . ?
C4 C5 Cd1 174.1(4) . . ?
O3 C5 C4 120.2(5) . . ?
O3 C5 Cd1 65.6(3) . . ?
O3 C5 O4 122.6(4) . . ?
O4 C5 C4 117.2(5) . . ?
O4 C5 Cd1 56.9(2) . . ?
C17 C6 C6 122.1(6) . 2 ?
C17 C6 C24 117.3(5) . . ?
C24 C6 C6 120.5(6) . 2 ?
C16 C7 H7 118.3 . . ?
N1 C7 H7 118.3 . . ?
N1 C7 C16 123.3(5) . . ?
C9 C8 H8 117.8 . . ?
N1 C8 H8 117.8 . . ?
N1 C8 C9 124.4(5) . . ?
C8 C9 H9 120.2 . . ?
C8 C9 C10 119.5(5) . . ?
C10 C9 H9 120.2 . . ?
C9 C10 C19 123.7(5) . . ?
C16 C10 C9 116.4(5) . . ?
C16 C10 C19 120.0(5) . . ?
C3 C11 H11 119.6 . . ?
C3 C11 C12 120.9(5) . . ?
C12 C11 H11 119.6 . . ?
C4 C12 C11 120.7(5) . . ?
C4 C12 H12 119.7 . . ?
C11 C12 H12 119.7 . . ?
C20 C13 C23 118.1(7) . . ?
C27 C13 C20 120.2(6) . . ?
C27 C13 C23 121.7(7) . . ?
C3 C14 H14 119.7 . . ?
C3 C14 C18 120.6(5) . . ?
C18 C14 H14 119.7 . . ?
C1 C15 H15 119.4 . . ?
C1 C15 C24 121.1(5) . . ?
C24 C15 H15 119.4 . . ?
C7 C16 C10 120.4(5) . . ?
C7 C16 H16 119.8 . . ?
C10 C16 H16 119.8 . . ?
C6 C17 H17 119.2 . . ?
C6 C17 C21 121.7(5) . . ?
C21 C17 H17 119.2 . . ?
C4 C18 C14 121.1(5) . . ?
C4 C18 H18 119.4 . . ?
C14 C18 H18 119.4 . . ?
C10 C19 H19 117.1 . . ?
C23 C19 C10 125.9(6) . . ?
C23 C19 H19 117.1 . . ?
C13 C20 C22 120.0(7) . . ?
C13 C20 C29 120.8(6) . . ?
C29 C20 C22 119.1(7) . . ?
C1 C21 C17 120.3(5) . . ?
C1 C21 H21 119.9 . . ?
C17 C21 H21 119.9 . . ?
C25 C22 C20 120.1(7) . . ?
C25 C22 C32 123.4(7) . . ?
C32 C22 C20 116.5(8) . . ?
C13 C23 H23 116.7 . . ?
C19 C23 C13 126.5(6) . . ?
C19 C23 H23 116.7 . . ?
C6 C24 C15 121.3(5) . . ?
C6 C24 H24 119.3 . . ?
C15 C24 H24 119.3 . . ?
C22 C25 C37 122.2(8) . . ?
C28 C25 C22 119.2(7) . . ?
C28 C25 C37 118.5(8) . . ?
C35 C26 H26 118.2 . . ?
N2 C26 H26 118.2 . . ?
N2 C26 C35 123.6(7) . . ?
C13 C27 C28 119.4(7) . . ?
C13 C27 C33 122.8(7) . . ?
C33 C27 C28 117.8(8) . . ?
C25 C28 C27 121.0(8) . . ?
C25 C28 C42 122.4(7) . . ?
C27 C28 C42 116.6(8) . . ?
C20 C29 H29 119.5 . . ?
C39 C29 C20 121.1(8) . . ?
C39 C29 H29 119.5 . . ?
C34 C30 C36 123.4(8) . . ?
C35 C30 C34 116.3(6) . . ?
C35 C30 C36 120.3(7) . . ?
C34 C31 H31 118.2 . . ?
N2 C31 H31 118.2 . . ?
N2 C31 C34 123.7(8) . . ?
C22 C32 H32 118.6 . . ?
C38 C32 C22 122.7(8) . . ?
C38 C32 H32 118.6 . . ?
C27 C33 H33 119.1 . . ?
C40 C33 C27 121.7(8) . . ?
C40 C33 H33 119.1 . . ?
C30 C34 H34 120.2 . . ?
C31 C34 C30 119.7(8) . . ?
C31 C34 H34 120.2 . . ?
C26 C35 C30 120.1(7) . . ?
C26 C35 H35 120.0 . . ?
C30 C35 H35 120.0 . . ?
C30 C36 H36 116.9 . . ?
C37 C36 C30 126.2(9) . . ?
C37 C36 H36 116.9 . . ?
C25 C37 H37 117.5 . . ?
C36 C37 C25 125.0(8) . . ?
C36 C37 H37 117.5 . . ?
C32 C38 H38 119.9 . . ?
C32 C38 C39 120.2(9) . . ?
C39 C38 H38 119.9 . . ?
C29 C39 C38 120.3(9) . . ?
C29 C39 H39 119.8 . . ?
C38 C39 H39 119.8 . . ?
C33 C40 H40 119.1 . . ?
C33 C40 C41 121.8(9) . . ?
C41 C40 H40 119.1 . . ?
C40 C41 H41 120.5 . . ?
C42 C41 C40 119.1(10) . . ?
C42 C41 H41 120.5 . . ?
C28 C42 H42 118.5 . . ?
C41 C42 C28 123.0(8) . . ?
C41 C42 H42 118.5 . . ?
C5 Cd1 C2 139.80(15) . . ?
N1 Cd1 C2 95.46(15) 1_565 . ?
N1 Cd1 C5 89.62(16) 1_565 . ?
N1 Cd1 N2 176.73(17) 1_565 . ?
N1 Cd1 O1 86.56(13) 1_565 2_655 ?
N1 Cd1 O1 93.04(14) 1_565 . ?
N1 Cd1 O2 94.71(14) 1_565 . ?
N1 Cd1 O3 86.78(14) 1_565 . ?
N1 Cd1 O4 92.35(16) 1_565 . ?
N2 Cd1 C2 85.51(17) . . ?
N2 Cd1 C5 91.65(17) . . ?
N2 Cd1 O1 86.38(15) . . ?
N2 Cd1 O1 90.19(15) . 2_655 ?
N2 Cd1 O2 87.57(17) . . ?
N2 Cd1 O3 95.73(15) . . ?
O1 Cd1 C2 101.65(13) 2_655 . ?
O1 Cd1 C2 27.42(13) . . ?
O1 Cd1 C5 118.47(14) 2_655 . ?
O1 Cd1 C5 167.17(13) . . ?
O1 Cd1 O1 74.25(12) 2_655 . ?
O1 Cd1 O3 145.01(11) 2_655 . ?
O1 Cd1 O3 140.43(11) . . ?
O2 Cd1 C2 26.84(13) . . ?
O2 Cd1 C5 113.06(14) . . ?
O2 Cd1 O1 54.22(11) . . ?
O2 Cd1 O1 128.46(11) . 2_655 ?
O2 Cd1 O3 86.32(11) . . ?
O3 Cd1 C2 113.16(13) . . ?
O3 Cd1 C5 27.21(13) . . ?
O4 Cd1 C2 165.20(14) . . ?
O4 Cd1 C5 27.50(14) . . ?
O4 Cd1 N2 87.40(17) . . ?
O4 Cd1 O1 91.33(12) . 2_655 ?
O4 Cd1 O1 164.25(12) . . ?
O4 Cd1 O2 139.89(12) . . ?
O4 Cd1 O3 54.70(12) . . ?
C7 N1 C8 115.9(5) . . ?
C7 N1 Cd1 122.5(4) . 1_545 ?
C8 N1 Cd1 121.4(4) . 1_545 ?
C26 N2 C31 116.7(6) . . ?
C26 N2 Cd1 120.4(4) . . ?
C31 N2 Cd1 122.9(5) . . ?
C2 O1 Cd1 89.9(3) . . ?
C2 O1 Cd1 164.0(3) . 2_655 ?
Cd1 O1 Cd1 105.46(12) 2_655 . ?
C2 O2 Cd1 94.1(3) . . ?
C5 O3 Cd1 87.2(3) . . ?
C5 O4 Cd1 95.6(3) . . ?
H43A C43 H43B 109.5 . . ?
H43A C43 H43C 109.5 . . ?
H43B C43 H43C 109.5 . . ?
N3 C43 H43A 109.5 . . ?
N3 C43 H43B 109.5 . . ?
N3 C43 H43C 109.5 . . ?
N3 C44 H44 116.3 . . ?
O5 C44 H44 116.3 . . ?
O5 C44 N3 127.5(16) . . ?
H45A C45 H45B 109.5 . . ?
H45A C45 H45C 109.5 . . ?
H45B C45 H45C 109.5 . . ?
N3 C45 H45A 109.5 . . ?
N3 C45 H45B 109.5 . . ?
N3 C45 H45C 109.5 . . ?
C43 N3 C45 118.6(12) . . ?
C44 N3 C43 123.5(13) . . ?
C44 N3 C45 117.4(13) . . ?
N4 C46 H46 115.3 . . ?
O6 C46 H46 115.3 . . ?
O6 C46 N4 129(2) . . ?
H47A C47 H47B 109.5 . . ?
H47A C47 H47C 109.5 . . ?
H47B C47 H47C 109.5 . . ?
N4 C47 H47A 109.5 . . ?
N4 C47 H47B 109.5 . . ?
N4 C47 H47C 109.5 . . ?
H48A C48 H48B 109.5 . . ?
H48A C48 H48C 109.5 . . ?
H48B C48 H48C 109.5 . . ?
N4 C48 H48A 109.5 . . ?
N4 C48 H48B 109.5 . . ?
N4 C48 H48C 109.5 . . ?
C46 N4 C48 117.0(19) . . ?
C47 N4 C46 124(2) . . ?
C47 N4 C48 117.8(16) . . ?

loop_
_geom_bond_atom_site_label_1
_geom_bond_atom_site_label_2
_geom_bond_distance
_geom_bond_site_symmetry_2
_geom_bond_publ_flag
C1 C2 1.494(6) . ?
C1 C15 1.376(7) . ?
C1 C21 1.384(8) . ?
C2 Cd1 2.759(5) . ?
C2 O1 1.270(6) . ?
C2 O2 1.249(6) . ?
C3 C3 1.486(9) 2_756 ?
C3 C11 1.395(8) . ?
C3 C14 1.392(8) . ?
C4 C5 1.496(7) . ?
C4 C12 1.386(7) . ?
C4 C18 1.386(8) . ?
C5 Cd1 2.734(5) . ?
C5 O3 1.251(6) . ?
C5 O4 1.268(6) . ?
C6 C6 1.491(10) 2 ?
C6 C17 1.383(8) . ?
C6 C24 1.383(8) . ?
C7 H7 0.9300 . ?
C7 C16 1.383(8) . ?
C7 N1 1.340(7) . ?
C8 H8 0.9300 . ?
C8 C9 1.367(8) . ?
C8 N1 1.350(7) . ?
C9 H9 0.9300 . ?
C9 C10 1.399(8) . ?
C10 C16 1.388(8) . ?
C10 C19 1.461(8) . ?
C11 H11 0.9300 . ?
C11 C12 1.396(7) . ?
C12 H12 0.9300 . ?
C13 C20 1.409(10) . ?
C13 C23 1.481(9) . ?
C13 C27 1.403(11) . ?
C14 H14 0.9300 . ?
C14 C18 1.393(7) . ?
C15 H15 0.9300 . ?
C15 C24 1.385(8) . ?
C16 H16 0.9300 . ?
C17 H17 0.9300 . ?
C17 C21 1.392(8) . ?
C18 H18 0.9300 . ?
C19 H19 0.9300 . ?
C19 C23 1.318(9) . ?
C20 C22 1.438(9) . ?
C20 C29 1.422(11) . ?
C21 H21 0.9300 . ?
C22 C25 1.411(11) . ?
C22 C32 1.432(12) . ?
C23 H23 0.9300 . ?
C24 H24 0.9300 . ?
C25 C28 1.405(12) . ?
C25 C37 1.485(11) . ?
C26 H26 0.9300 . ?
C26 C35 1.383(10) . ?
C26 N2 1.331(8) . ?
C27 C28 1.437(10) . ?
C27 C33 1.437(11) . ?
C28 C42 1.460(13) . ?
C29 H29 0.9300 . ?
C29 C39 1.355(12) . ?
C30 C34 1.410(11) . ?
C30 C35 1.385(11) . ?
C30 C36 1.478(10) . ?
C31 H31 0.9300 . ?
C31 C34 1.368(11) . ?
C31 N2 1.347(9) . ?
C32 H32 0.9300 . ?
C32 C38 1.340(13) . ?
C33 H33 0.9300 . ?
C33 C40 1.339(12) . ?
C34 H34 0.9300 . ?
C35 H35 0.9300 . ?
C36 H36 0.9300 . ?
C36 C37 1.304(11) . ?
C37 H37 0.9300 . ?
C38 H38 0.9300 . ?
C38 C39 1.412(12) . ?
C39 H39 0.9300 . ?
C40 H40 0.9300 . ?
C40 C41 1.407(13) . ?
C41 H41 0.9300 . ?
C41 C42 1.334(14) . ?
C42 H42 0.9300 . ?
Cd1 N1 2.300(5) 1_565 ?
Cd1 N2 2.312(5) . ?
Cd1 O1 2.451(3) . ?
Cd1 O1 2.399(3) 2_655 ?
Cd1 O2 2.373(4) . ?
Cd1 O3 2.493(3) . ?
Cd1 O4 2.302(4) . ?
N1 Cd1 2.300(5) 1_545 ?
O1 Cd1 2.399(3) 2_655 ?
C43 H43A 0.9600 . ?
C43 H43B 0.9600 . ?
C43 H43C 0.9600 . ?
C43 N3 1.448(16) . ?
C44 H44 0.9300 . ?
C44 N3 1.420(17) . ?
C44 O5 1.147(16) . ?
C45 H45A 0.9600 . ?
C45 H45B 0.9600 . ?
C45 H45C 0.9600 . ?
C45 N3 1.474(15) . ?
C46 H46 0.9300 . ?
C46 N4 1.321(16) . ?
C46 O6 1.076(15) . ?
C47 H47A 0.9600 . ?
C47 H47B 0.9600 . ?
C47 H47C 0.9600 . ?
C47 N4 1.318(16) . ?
C48 H48A 0.9600 . ?
C48 H48B 0.9600 . ?
C48 H48C 0.9600 . ?
C48 N4 1.486(16) . ?

loop_
_geom_torsion_atom_site_label_1
_geom_torsion_atom_site_label_2
_geom_torsion_atom_site_label_3
_geom_torsion_atom_site_label_4
_geom_torsion
_geom_torsion_site_symmetry_1
_geom_torsion_site_symmetry_2
_geom_torsion_site_symmetry_3
_geom_torsion_site_symmetry_4
_geom_torsion_publ_flag
C1 C2 O1 Cd1 -175.4(4) . . . . ?
C1 C2 O1 Cd1 20.2(16) . . . 2_655 ?
C1 C2 O2 Cd1 175.2(4) . . . . ?
C1 C15 C24 C6 -1.9(12) . . . . ?
C2 C1 C15 C24 -176.7(6) . . . . ?
C2 C1 C21 C17 178.1(7) . . . . ?
C3 C3 C11 C12 -179.9(5) 2_756 . . . ?
C3 C3 C14 C18 -179.7(5) 2_756 . . . ?
C3 C11 C12 C4 -0.8(10) . . . . ?
C3 C14 C18 C4 -0.2(11) . . . . ?
C4 C5 O3 Cd1 -179.9(5) . . . . ?
C4 C5 O4 Cd1 179.8(5) . . . . ?
C5 C4 C12 C11 -179.8(6) . . . . ?
C5 C4 C18 C14 -179.7(6) . . . . ?
C6 C6 C17 C21 -174.7(6) 2 . . . ?
C6 C6 C24 C15 176.1(6) 2 . . . ?
C6 C17 C21 C1 -1.0(13) . . . . ?
C8 C9 C10 C16 0.2(9) . . . . ?
C8 C9 C10 C19 178.7(6) . . . . ?
C9 C8 N1 C7 -0.3(8) . . . . ?
C9 C8 N1 Cd1 176.2(5) . . . 1_545 ?
C9 C10 C16 C7 -0.2(9) . . . . ?
C9 C10 C19 C23 11.4(11) . . . . ?
C10 C19 C23 C13 -177.5(7) . . . . ?
C11 C3 C14 C18 -0.4(10) . . . . ?
C12 C4 C5 O3 -0.5(9) . . . . ?
C12 C4 C5 O4 179.1(6) . . . . ?
C12 C4 C18 C14 0.3(10) . . . . ?
C13 C20 C22 C25 -0.7(10) . . . . ?
C13 C20 C22 C32 177.0(6) . . . . ?
C13 C20 C29 C39 -178.0(7) . . . . ?
C13 C27 C28 C25 1.4(11) . . . . ?
C13 C27 C28 C42 179.7(8) . . . . ?
C13 C27 C33 C40 179.8(8) . . . . ?
C14 C3 C11 C12 0.9(10) . . . . ?
C15 C1 C2 O1 -13.5(8) . . . . ?
C15 C1 C2 O2 166.8(6) . . . . ?
C15 C1 C21 C17 -1.4(11) . . . . ?
C16 C7 N1 C8 0.3(8) . . . . ?
C16 C7 N1 Cd1 -176.2(5) . . . 1_545 ?
C16 C10 C19 C23 -170.1(7) . . . . ?
C17 C6 C24 C15 -0.6(11) . . . . ?
C18 C4 C5 O3 179.5(6) . . . . ?
C18 C4 C5 O4 -0.9(9) . . . . ?
C18 C4 C12 C11 0.2(10) . . . . ?
C19 C10 C16 C7 -178.8(6) . . . . ?
C20 C13 C23 C19 124.2(8) . . . . ?
C20 C13 C27 C28 -0.6(10) . . . . ?
C20 C13 C27 C33 177.6(7) . . . . ?
C20 C22 C25 C28 1.5(11) . . . . ?
C20 C22 C25 C37 179.0(7) . . . . ?
C20 C22 C32 C38 1.6(12) . . . . ?
C20 C29 C39 C38 0.7(13) . . . . ?
C21 C1 C2 O1 167.0(6) . . . . ?
C21 C1 C2 O2 -12.8(8) . . . . ?
C21 C1 C15 C24 2.8(11) . . . . ?
C22 C20 C29 C39 0.8(11) . . . . ?
C22 C25 C28 C27 -1.9(11) . . . . ?
C22 C25 C28 C42 179.9(8) . . . . ?
C22 C25 C37 C36 51.3(14) . . . . ?
C22 C32 C38 C39 -0.2(14) . . . . ?
C23 C13 C20 C22 -179.6(6) . . . . ?
C23 C13 C20 C29 -0.9(9) . . . . ?
C23 C13 C27 C28 179.3(6) . . . . ?
C23 C13 C27 C33 -2.5(10) . . . . ?
C24 C6 C17 C21 2.0(12) . . . . ?
C25 C22 C32 C38 179.2(8) . . . . ?
C25 C28 C42 C41 178.2(11) . . . . ?
C27 C13 C20 C22 0.3(10) . . . . ?
C27 C13 C20 C29 179.1(6) . . . . ?
C27 C13 C23 C19 -55.7(10) . . . . ?
C27 C28 C42 C41 -0.1(16) . . . . ?
C27 C33 C40 C41 1.0(16) . . . . ?
C28 C25 C37 C36 -131.2(11) . . . . ?
C28 C27 C33 C40 -2.0(12) . . . . ?
C29 C20 C22 C25 -179.5(7) . . . . ?
C29 C20 C22 C32 -1.8(10) . . . . ?
C30 C36 C37 C25 -179.5(9) . . . . ?
C32 C22 C25 C28 -176.0(7) . . . . ?
C32 C22 C25 C37 1.5(12) . . . . ?
C32 C38 C39 C29 -0.9(15) . . . . ?
C33 C27 C28 C25 -176.8(7) . . . . ?
C33 C27 C28 C42 1.5(11) . . . . ?
C33 C40 C41 C42 0.5(19) . . . . ?
C34 C30 C35 C26 -1.3(13) . . . . ?
C34 C30 C36 C37 -2.6(17) . . . . ?
C34 C31 N2 C26 -1.8(13) . . . . ?
C34 C31 N2 Cd1 177.6(7) . . . . ?
C35 C26 N2 C31 1.9(11) . . . . ?
C35 C26 N2 Cd1 -177.5(6) . . . . ?
C35 C30 C34 C31 1.4(14) . . . . ?
C35 C30 C36 C37 175.7(10) . . . . ?
C36 C30 C34 C31 179.7(9) . . . . ?
C36 C30 C35 C26 -179.7(8) . . . . ?
C37 C25 C28 C27 -179.4(7) . . . . ?
C37 C25 C28 C42 2.3(12) . . . . ?
C40 C41 C42 C28 -0.9(19) . . . . ?
Cd1 C2 O1 Cd1 -164.4(13) . . . 2_655 ?
N1 C7 C16 C10 0.0(10) . . . . ?
N1 C8 C9 C10 0.1(10) . . . . ?
N2 C26 C35 C30 -0.3(13) . . . . ?
N2 C31 C34 C30 0.2(15) . . . . ?
O1 C2 O2 Cd1 -4.5(5) . . . . ?
O2 C2 O1 Cd1 4.3(5) . . . . ?
O2 C2 O1 Cd1 -160.1(9) . . . 2_655 ?
O3 C5 O4 Cd1 -0.5(6) . . . . ?
O4 C5 O3 Cd1 0.5(6) . . . . ?
O5 C44 N3 C43 1(3) . . . . ?
O5 C44 N3 C45 173.2(16) . . . . ?
O6 C46 N4 C47 8(4) . . . . ?
O6 C46 N4 C48 174(2) . . . . ?

loop_
_smtbx_masks_void_nr
_smtbx_masks_void_average_x
_smtbx_masks_void_average_y
_smtbx_masks_void_average_z
_smtbx_masks_void_volume
_smtbx_masks_void_count_electrons
_smtbx_masks_void_content
1 0.000 0.500 -0.650 855.1 236.1 ?
2 0.162 0.028 0.656 34.6 0.0 ?
3 0.162 0.972 0.156 34.6 0.0 ?
4 0.838 -0.028 0.344 34.6 0.0 ?
5 0.838 0.028 0.844 34.6 0.0 ?
